data_2223318
loop_
_publ_author_name
'Chen, Li-Zhuang'

_publ_section_title
;
 Nicotinium hydrogen sulfate
;
_journal_coeditor_code BX2233
_journal_issue 10
_journal_name_full 'Acta Crystallographica Section E'
_journal_page_first o2350
_journal_paper_doi 10.1107/S1600536809034928
_journal_volume 65
_journal_year 2009
_chemical_formula_iupac 'C6 H6 N O2 +, H S O4 -'
_chemical_formula_moiety 'C6 H6 N O2 +, H O4 S -'
_chemical_formula_sum 'C6 H7 N O6 S'
_chemical_formula_weight 221.19
_chemical_name_systematic
;
Nicotinium hydrogen sulfate
;
_space_group_IT_number 14
_symmetry_cell_setting monoclinic
_symmetry_space_group_name_Hall '-P 2ybc'
_symmetry_space_group_name_H-M 'P 1 21/c 1'
_atom_sites_solution_hydrogens geom
_atom_sites_solution_primary direct
_atom_sites_solution_secondary difmap
_audit_creation_method SHELXL-97
_cell_angle_alpha 90.00
_cell_angle_beta 109.43(3)
_cell_angle_gamma 90.00
_cell_formula_units_Z 4
_cell_length_a 8.2654(17)
_cell_length_b 11.545(2)
_cell_length_c 9.4669(19)
_cell_measurement_reflns_used 1788
_cell_measurement_temperature 293(2)
_cell_measurement_theta_max 27.48
_cell_measurement_theta_min 3.15
_cell_volume 851.9(3)
_computing_cell_refinement 'CrystalClear (Rigaku, 2005)'
_computing_data_collection 'CrystalClear (Rigaku, 2005)'
_computing_data_reduction 'CrystalClear (Rigaku, 2005)'
_computing_molecular_graphics 'SHELXTL (Sheldrick, 2008)'
_computing_publication_material 'SHELXL97 (Sheldrick, 2008)'
_computing_structure_refinement 'SHELXL97 (Sheldrick, 2008)'
_computing_structure_solution 'SHELXS97 (Sheldrick, 2008)'
_diffrn_ambient_temperature 293(2)
_diffrn_detector_area_resol_mean 13.6612
_diffrn_measured_fraction_theta_full 0.998
_diffrn_measured_fraction_theta_max 0.998
_diffrn_measurement_device_type 'Rigaku SCXmini'
_diffrn_measurement_method \w
_diffrn_radiation_monochromator graphite
_diffrn_radiation_source 'fine-focus sealed tube'
_diffrn_radiation_type MoK\a
_diffrn_radiation_wavelength 0.71073
_diffrn_reflns_av_R_equivalents 0.0285
_diffrn_reflns_av_sigmaI/netI 0.0222
_diffrn_reflns_limit_h_max 10
_diffrn_reflns_limit_h_min -10
_diffrn_reflns_limit_k_max 14
_diffrn_reflns_limit_k_min -14
_diffrn_reflns_limit_l_max 12
_diffrn_reflns_limit_l_min -12
_diffrn_reflns_number 8643
_diffrn_reflns_theta_full 27.48
_diffrn_reflns_theta_max 27.48
_diffrn_reflns_theta_min 3.15
_exptl_absorpt_coefficient_mu 0.385
_exptl_absorpt_correction_T_max 0.93
_exptl_absorpt_correction_T_min 0.91
_exptl_absorpt_correction_type multi-scan
_exptl_absorpt_process_details '(CrystalClear; Rigaku, 2005)'
_exptl_crystal_colour colorless
_exptl_crystal_density_diffrn 1.725
_exptl_crystal_density_method 'not measured'
_exptl_crystal_description block
_exptl_crystal_F_000 456
_exptl_crystal_size_max 0.25
_exptl_crystal_size_mid 0.2
_exptl_crystal_size_min 0.2
_refine_diff_density_max 0.208
_refine_diff_density_min -0.490
_refine_ls_extinction_method none
_refine_ls_goodness_of_fit_ref 1.143
_refine_ls_hydrogen_treatment constr
_refine_ls_matrix_type full
_refine_ls_number_parameters 127
_refine_ls_number_reflns 1949
_refine_ls_number_restraints 0
_refine_ls_restrained_S_all 1.143
_refine_ls_R_factor_all 0.0375
_refine_ls_R_factor_gt 0.0341
_refine_ls_shift/su_max 0.001
_refine_ls_shift/su_mean 0.000
_refine_ls_structure_factor_coef Fsqd
_refine_ls_weighting_details 'calc w=1/[\s^2^(Fo^2^)+(0.0405P)^2^+0.3479P] where P=(Fo^2^+2Fc^2^)/3'
_refine_ls_weighting_scheme calc
_refine_ls_wR_factor_gt 0.0878
_refine_ls_wR_factor_ref 0.0896
_reflns_number_gt 1788
_reflns_number_total 1949
_reflns_threshold_expression I>2\s(I)
_cod_data_source_file bx2233.cif
_cod_data_source_block I
_cod_original_sg_symbol_H-M 'P 21/c'
_cod_database_code 2223318
_cod_database_fobs_code 2223318

loop_
_symmetry_equiv_pos_as_xyz
'x, y, z'
'-x, y+1/2, -z+1/2'
'-x, -y, -z'
'x, -y-1/2, z-1/2'

loop_
_atom_site_type_symbol
_atom_site_label
_atom_site_fract_x
_atom_site_fract_y
_atom_site_fract_z
_atom_site_U_iso_or_equiv
_atom_site_adp_type
_atom_site_calc_flag
_atom_site_refinement_flags
_atom_site_occupancy
_atom_site_disorder_assembly
_atom_site_disorder_group
S S1 0.75328(5) 0.70391(3) 0.56623(4) 0.02440(13) Uani d . 1 . .
O O1 0.71400(17) 0.45258(11) 0.34210(15) 0.0396(3) Uani d . 1 . .
O O2 0.87198(17) 0.40764(11) 0.57869(13) 0.0382(3) Uani d . 1 . .
H H2B 0.8839 0.4807 0.5877 0.057 Uiso d R 1 . .
O O3 0.90270(15) 0.63375(11) 0.64101(13) 0.0340(3) Uani d . 1 . .
O O4 0.59511(16) 0.64255(12) 0.54911(14) 0.0391(3) Uani d . 1 . .
O O5 0.75643(18) 0.75578(12) 0.42787(13) 0.0395(3) Uani d . 1 . .
O O6 0.76089(19) 0.81232(11) 0.66597(13) 0.0414(4) Uani d . 1 . .
H H1 0.7597 0.7975 0.7581 0.062 Uiso d R 1 . .
N N1 0.60598(19) 0.10546(14) 0.25572(17) 0.0366(4) Uani d . 1 . .
H H1B 0.5361 0.0840 0.1701 0.044 Uiso calc R 1 . .
C C4 0.75053(19) 0.25493(14) 0.41590(17) 0.0259(3) Uani d . 1 . .
C C5 0.6393(2) 0.21802(15) 0.27984(19) 0.0312(4) Uani d . 1 . .
H H5A 0.5877 0.2715 0.2050 0.037 Uiso calc R 1 . .
C C3 0.8265(2) 0.17308(15) 0.52470(19) 0.0334(4) Uani d . 1 . .
H H3A 0.9031 0.1960 0.6169 0.040 Uiso calc R 1 . .
C C2 0.7879(3) 0.05679(16) 0.4957(2) 0.0422(4) Uani d . 1 . .
H H2A 0.8372 0.0013 0.5685 0.051 Uiso calc R 1 . .
C C6 0.7770(2) 0.38299(15) 0.43965(18) 0.0282(3) Uani d . 1 . .
C C1 0.6761(3) 0.02450(16) 0.3583(2) 0.0414(4) Uani d . 1 . .
H H1A 0.6494 -0.0532 0.3370 0.050 Uiso calc R 1 . .

loop_
_atom_site_aniso_label
_atom_site_aniso_U_11
_atom_site_aniso_U_22
_atom_site_aniso_U_33
_atom_site_aniso_U_12
_atom_site_aniso_U_13
_atom_site_aniso_U_23
S1 0.0327(2) 0.0247(2) 0.01610(19) 0.00166(15) 0.00847(15) -0.00001(13)
O1 0.0447(7) 0.0301(7) 0.0398(7) 0.0039(6) 0.0083(6) 0.0078(5)
O2 0.0476(7) 0.0270(6) 0.0332(7) -0.0027(5) 0.0044(5) -0.0032(5)
O3 0.0314(6) 0.0327(6) 0.0306(6) 0.0016(5) 0.0007(5) -0.0031(5)
O4 0.0306(6) 0.0493(8) 0.0370(7) -0.0028(6) 0.0104(5) 0.0001(6)
O5 0.0642(9) 0.0384(7) 0.0199(6) 0.0022(6) 0.0195(6) 0.0021(5)
O6 0.0776(10) 0.0271(6) 0.0241(6) 0.0051(6) 0.0230(6) -0.0019(5)
N1 0.0338(8) 0.0376(8) 0.0334(8) -0.0030(6) 0.0045(6) -0.0106(6)
C4 0.0231(7) 0.0274(8) 0.0265(8) 0.0008(6) 0.0073(6) -0.0005(6)
C5 0.0295(8) 0.0336(9) 0.0274(8) 0.0029(7) 0.0051(6) 0.0002(7)
C3 0.0338(9) 0.0312(9) 0.0291(8) 0.0010(7) 0.0025(7) 0.0018(7)
C2 0.0512(11) 0.0281(9) 0.0417(11) 0.0031(8) 0.0079(8) 0.0069(8)
C6 0.0251(7) 0.0280(8) 0.0309(8) 0.0007(6) 0.0086(6) 0.0016(6)
C1 0.0461(11) 0.0268(9) 0.0501(11) -0.0043(8) 0.0145(9) -0.0059(8)

loop_
_atom_type_symbol
_atom_type_description
_atom_type_scat_dispersion_real
_atom_type_scat_dispersion_imag
_atom_type_scat_source
C C 0.0033 0.0016 'International Tables Vol C Tables 4.2.6.8 and 6.1.1.4'
H H 0.0000 0.0000 'International Tables Vol C Tables 4.2.6.8 and 6.1.1.4'
N N 0.0061 0.0033 'International Tables Vol C Tables 4.2.6.8 and 6.1.1.4'
O O 0.0106 0.0060 'International Tables Vol C Tables 4.2.6.8 and 6.1.1.4'
S S 0.1246 0.1234 'International Tables Vol C Tables 4.2.6.8 and 6.1.1.4'

loop_
_geom_angle_atom_site_label_1
_geom_angle_atom_site_label_2
_geom_angle_atom_site_label_3
_geom_angle_site_symmetry_1
_geom_angle_site_symmetry_3
_geom_angle
_geom_angle_publ_flag
O4 S1 O5 . . 112.85(8) ?
O4 S1 O3 . . 111.86(8) ?
O5 S1 O3 . . 113.83(8) ?
O4 S1 O6 . . 108.30(8) ?
O5 S1 O6 . . 101.94(7) ?
O3 S1 O6 . . 107.28(8) ?
C6 O2 H2B . . 108.9 ?
S1 O6 H1 . . 115.3 ?
C5 N1 C1 . . 122.94(16) ?
C5 N1 H1B . . 118.5 ?
C1 N1 H1B . . 118.5 ?
C5 C4 C3 . . 118.73(16) ?
C5 C4 C6 . . 117.62(15) ?
C3 C4 C6 . . 123.61(15) ?
N1 C5 C4 . . 119.85(16) ?
N1 C5 H5A . . 120.1 ?
C4 C5 H5A . . 120.1 ?
C4 C3 C2 . . 119.75(16) ?
C4 C3 H3A . . 120.1 ?
C2 C3 H3A . . 120.1 ?
C1 C2 C3 . . 119.25(17) ?
C1 C2 H2A . . 120.4 ?
C3 C2 H2A . . 120.4 ?
O1 C6 O2 . . 125.66(16) ?
O1 C6 C4 . . 122.57(15) ?
O2 C6 C4 . . 111.75(14) ?
N1 C1 C2 . . 119.48(17) ?
N1 C1 H1A . . 120.3 ?
C2 C1 H1A . . 120.3 ?

loop_
_geom_bond_atom_site_label_1
_geom_bond_atom_site_label_2
_geom_bond_site_symmetry_2
_geom_bond_distance
_geom_bond_publ_flag
S1 O4 . 1.4478(13) ?
S1 O5 . 1.4483(12) ?
S1 O3 . 1.4493(13) ?
S1 O6 . 1.5565(12) ?
O1 C6 . 1.204(2) ?
O2 C6 . 1.320(2) ?
O2 H2B . 0.8501 ?
O6 H1 . 0.8921 ?
N1 C5 . 1.332(2) ?
N1 C1 . 1.334(2) ?
N1 H1B . 0.8600 ?
C4 C5 . 1.377(2) ?
C4 C3 . 1.385(2) ?
C4 C6 . 1.500(2) ?
C5 H5A . 0.9300 ?
C3 C2 . 1.386(3) ?
C3 H3A . 0.9300 ?
C2 C1 . 1.373(3) ?
C2 H2A . 0.9300 ?
C1 H1A . 0.9300 ?

loop_
_geom_hbond_atom_site_label_D
_geom_hbond_atom_site_label_H
_geom_hbond_atom_site_label_A
_geom_hbond_site_symmetry_A
_geom_hbond_distance_DH
_geom_hbond_distance_HA
_geom_hbond_distance_DA
_geom_hbond_angle_DHA
O2 H2B O3 . 0.85 1.83 2.6697(18) 169.1
O6 H1 O5 4_576 0.89 1.73 2.6129(17) 170.2
N1 H1B O4 2_645 0.86 2.11 2.843(2) 143.1

loop_
_cod_related_entry_id
_cod_related_entry_database
_cod_related_entry_code
1 ChemSpider 30655873
